data_1532144
loop_
_publ_author_name
'Salamakha, P.'
'Sologub, O.L.'
'Demchenko, P.'
'Righi, L.'
'Bocelli, G.'

_publ_section_title
;
 Crystal structure of the Nd (Cd, Si)2 compound
;
_journal_name_full 'Journal of Alloys Compd.'
_journal_page_first 142
_journal_page_last 148
_journal_volume 335
_journal_year 2002
_chemical_formula_sum 'Cd0.83 Nd Si1.17'
_chemical_name_systematic 'Nd (Cd0.83 Si1.17)'
_space_group_IT_number 12
_symmetry_space_group_name_Hall '-C 2y'
_symmetry_space_group_name_H-M 'C 1 2/m 1'
_cell_angle_alpha 90
_cell_angle_beta 129.05
_cell_angle_gamma 90
_cell_formula_units_Z 4
_cell_length_a 10.969
_cell_length_b 4.061
_cell_length_c 7.038
_cell_volume 243.470
_citation_journal_id_ASTM JALCEU
_cod_data_source_file Salamakha_JALCEU_2002_420.cif
_cod_data_source_block Cd0.83Nd1Si1.17
_cod_original_cell_volume 243.4696
_cod_original_formula_sum 'Cd0.83 Nd1 Si1.17'
_cod_database_code 1532144

loop_
_symmetry_equiv_pos_as_xyz
x,y,z
-x,y,-z
-x,-y,-z
x,-y,z
x+1/2,y+1/2,z
-x+1/2,y+1/2,-z
-x+1/2,-y+1/2,-z
x+1/2,-y+1/2,z

loop_
_atom_site_label
_atom_site_type_symbol
_atom_site_fract_x
_atom_site_fract_y
_atom_site_fract_z
_atom_site_occupancy
_atom_site_U_iso_or_equiv
Cd2 Cd 0.19632 0 0.58902 0.33 0.0
Cd1 Cd 0.16338 0 0.21506 0.5 0.0
Si1 Si 0.16338 0 0.21506 0.5 0.0
Si2 Si 0.19632 0 0.58902 0.67 0.0
Nd1 Nd 0.44077 0 0.20694 1 0.0
